data_7251983
loop_
_publ_author_name
'Liu, Lanxiang'
'Tao, Yunfeng'
'Chu, Menghan'
'Zhou, Xiaojian'
'Du, Guanben'
'Zhou, Bei'
'Lin, Jun'

_publ_section_title
;
 Photocatalytic prins-like indole addition of tryptophol C2 with aldehydes
 and ketones
;
_journal_issue 27
_journal_name_full 'RSC Advances'
_journal_page_first 24870
_journal_page_last 24877
_journal_paper_doi 10.1039/D5RA09558A
_journal_volume 16
_journal_year 2026
_chemical_formula_moiety '2(C19 H15 N O4), H2 O'
_chemical_formula_sum 'C38 H32 N2 O9'
_chemical_formula_weight 660.65
_space_group_crystal_system orthorhombic
_space_group_IT_number 19
_space_group_name_Hall 'P 2ac 2ab'
_space_group_name_H-M_alt 'P 21 21 21'
_atom_sites_solution_hydrogens mixed
_atom_sites_solution_primary dual
_audit_creation_date 2021-06-09
_audit_creation_method
;
Olex2 1.3
(compiled 2020.11.12 svn.r5f609507 for OlexSys, GUI svn.r6272)
;
_audit_update_record
;
2024-09-18 deposited with the CCDC.	2026-04-16 downloaded from the CCDC.
;
_cell_angle_alpha 90
_cell_angle_beta 90
_cell_angle_gamma 90
_cell_formula_units_Z 4
_cell_length_a 9.8256(7)
_cell_length_b 17.7127(12)
_cell_length_c 18.3028(12)
_cell_measurement_reflns_used 4339
_cell_measurement_temperature 296.15
_cell_measurement_theta_max 24.40
_cell_measurement_theta_min 2.37
_cell_volume 3185.4(4)
_computing_cell_refinement 'SAINT v8.34A (Bruker, 2013)'
_computing_data_reduction 'SAINT v8.34A (Bruker, 2013)'
_computing_molecular_graphics 'Olex2 1.3 (Dolomanov et al., 2009)'
_computing_publication_material 'Olex2 1.3 (Dolomanov et al., 2009)'
_computing_structure_refinement 'SHELXL 2018/3 (Sheldrick, 2015)'
_computing_structure_solution 'SHELXT 2018/2 (Sheldrick, 2018)'
_diffrn_ambient_temperature 296.15
_diffrn_measured_fraction_theta_full 0.998
_diffrn_measured_fraction_theta_max 0.993
_diffrn_measurement_device_type 'Bruker APEX-II CCD'
_diffrn_measurement_method '\f and \w scans'
_diffrn_radiation_type MoK\a
_diffrn_radiation_wavelength 0.71073
_diffrn_reflns_av_R_equivalents 0.0341
_diffrn_reflns_av_unetI/netI 0.0466
_diffrn_reflns_Laue_measured_fraction_full 0.998
_diffrn_reflns_Laue_measured_fraction_max 0.993
_diffrn_reflns_limit_h_max 12
_diffrn_reflns_limit_h_min -12
_diffrn_reflns_limit_k_max 22
_diffrn_reflns_limit_k_min -22
_diffrn_reflns_limit_l_max 23
_diffrn_reflns_limit_l_min -14
_diffrn_reflns_number 19282
_diffrn_reflns_point_group_measured_fraction_full 0.999
_diffrn_reflns_point_group_measured_fraction_max 0.991
_diffrn_reflns_theta_full 25.242
_diffrn_reflns_theta_max 27.484
_diffrn_reflns_theta_min 2.353
_diffrn_source_current 30.0
_diffrn_source_power 1.5
_diffrn_source_voltage 50.0
_diffrn_standards_number 0
_exptl_absorpt_coefficient_mu 0.099
_exptl_absorpt_correction_T_max 0.7456
_exptl_absorpt_correction_T_min 0.7084
_exptl_absorpt_correction_type multi-scan
_exptl_absorpt_process_details
;
SADABS-2014/5 (Bruker,2014/5) was used for absorption correction.
wR2(int) was 0.0371 before and 0.0319 after correction.
The Ratio of minimum to maximum transmission is 0.9501.
The \l/2 correction factor is 0.00150.
;
_exptl_crystal_density_diffrn 1.378
_exptl_crystal_description block
_exptl_crystal_F_000 1384
_exptl_crystal_size_max 0.2
_exptl_crystal_size_mid 0.15
_exptl_crystal_size_min 0.1
_refine_diff_density_max 0.225
_refine_diff_density_min -0.411
_refine_diff_density_rms 0.045
_refine_ls_abs_structure_details
;
 Flack x determined using 1663 quotients [(I+)-(I-)]/[(I+)+(I-)]
 (Parsons, Flack and Wagner, Acta Cryst. B69 (2013) 249-259).
;
_refine_ls_abs_structure_Flack -0.3(5)
_refine_ls_extinction_method none
_refine_ls_goodness_of_fit_ref 1.039
_refine_ls_hydrogen_treatment constr
_refine_ls_matrix_type full
_refine_ls_number_parameters 449
_refine_ls_number_reflns 7245
_refine_ls_number_restraints 2
_refine_ls_restrained_S_all 1.039
_refine_ls_R_factor_all 0.0882
_refine_ls_R_factor_gt 0.0525
_refine_ls_shift/su_max 0.001
_refine_ls_shift/su_mean 0.000
_refine_ls_structure_factor_coef Fsqd
_refine_ls_weighting_details 'w=1/[\s^2^(Fo^2^)+(0.0785P)^2^+0.2256P] where P=(Fo^2^+2Fc^2^)/3'
_refine_ls_weighting_scheme calc
_refine_ls_wR_factor_gt 0.1322
_refine_ls_wR_factor_ref 0.1505
_reflns_Friedel_coverage 0.784
_reflns_Friedel_fraction_full 1.000
_reflns_Friedel_fraction_max 0.988
_reflns_number_gt 4914
_reflns_number_total 7245
_reflns_threshold_expression 'I > 2\s(I)'
_cod_data_source_file d5ra09558a2.cif
_cod_data_source_block a
_cod_database_code 7251983
_shelx_shelxl_version_number 2018/3
_shelx_space_group_comment
;
The symmetry employed for this shelxl refinement is uniquely defined
by the following loop, which should always be used as a source of
symmetry information in preference to the above space-group names.
They are only intended as comments.
;
_shelx_estimated_absorpt_t_max 0.990
_shelx_estimated_absorpt_t_min 0.980
_olex2_refinement_description
;
1. Fixed Uiso
 At 1.2 times of:
  All C(H) groups, All C(H,H) groups, All N(H) groups
 At 1.5 times of:
  All O(H) groups, All O(H,H) groups
2. Restrained distances
 H01I-O008
 1.88 with sigma of 0.02
 H01I-H00B
 2.1 with sigma of 0.005
3.a Free rotating group:
 O01D(H01H,H01I)
3.b Secondary CH2 refined with riding coordinates:
 C00M(H00A,H00C), C00U(H00D,H00E), C014(H01A,H01B), C017(H01C,H01D)
3.c Aromatic/amide H refined with riding coordinates:
 N006(H006), N007(H007), C00S(H00S), C00W(H00W), C00X(H00X), C00Y(H00Y),
 C00Z(H00Z), C010(H010), C011(H011), C012(H012), C013(H013), C015(H015),
 C016(H016), C018(H018), C019(H019), C01A(H01E), C01B(H01F), C01C(H01G)
3.d Idealised tetrahedral OH refined as rotating group:
 O001(H001), O004(H004), O005(H005), O00B(H00B)
;
_olex2_submission_special_instructions 'No special instructions were received'

loop_
_space_group_symop_operation_xyz
'x, y, z'
'-x+1/2, -y, z+1/2'
'-x, y+1/2, -z+1/2'
'x+1/2, -y+1/2, -z'

loop_
_atom_site_label
_atom_site_type_symbol
_atom_site_fract_x
_atom_site_fract_y
_atom_site_fract_z
_atom_site_U_iso_or_equiv
_atom_site_adp_type
_atom_site_occupancy
_atom_site_site_symmetry_order
_atom_site_calc_flag
_atom_site_refinement_flags_posn
_atom_site_refinement_flags_adp
_atom_site_refinement_flags_occupancy
_atom_site_disorder_assembly
_atom_site_disorder_group
O001 O -0.2063(3) 0.15278(15) 0.62955(17) 0.0507(7) Uani 1 1 d . . . . .
H001 H -0.252619 0.191269 0.628115 0.076 Uiso 1 1 calc R U . . .
O002 O -0.0545(3) 0.05167(15) 0.71728(17) 0.0583(8) Uani 1 1 d . . . . .
O003 O -0.0126(3) 0.23846(17) 0.53990(15) 0.0561(7) Uani 1 1 d . . . . .
O004 O 0.2884(3) 0.56031(15) 0.64326(18) 0.0541(8) Uani 1 1 d . . . . .
H004 H 0.241866 0.524247 0.630381 0.081 Uiso 1 1 calc R U . . .
O005 O 0.6146(3) 0.26725(18) 0.60724(15) 0.0627(9) Uani 1 1 d . . . . .
H005 H 0.587926 0.267245 0.564782 0.094 Uiso 1 1 calc R U . . .
N006 N -0.1559(3) 0.20651(16) 0.77336(16) 0.0412(7) Uani 1 1 d . . . . .
H006 H -0.209222 0.168042 0.775266 0.049 Uiso 1 1 calc R U . . .
N007 N 0.3386(3) 0.49897(16) 0.78420(17) 0.0418(8) Uani 1 1 d . . . . .
H007 H 0.288132 0.538567 0.786796 0.050 Uiso 1 1 calc R U . . .
O008 O 0.4654(4) 0.46524(18) 0.55035(16) 0.0683(9) Uani 1 1 d D . . . .
O009 O 0.4560(4) 0.65264(15) 0.72796(18) 0.0686(9) Uani 1 1 d . . . . .
C00A C 0.4428(4) 0.39081(19) 0.81158(19) 0.0361(8) Uani 1 1 d . . . . .
O00B O 0.1164(4) 0.44724(19) 0.6087(2) 0.0839(11) Uani 1 1 d . . . . .
H00B H 0.142890 0.424603 0.572328 0.126 Uiso 1 1 calc DR U . . .
C00C C 0.3525(4) 0.4457(2) 0.8382(2) 0.0380(8) Uani 1 1 d . . . . .
C00D C -0.0735(4) 0.2249(2) 0.7155(2) 0.0373(8) Uani 1 1 d . . . . .
C00E C -0.0020(4) 0.29026(19) 0.73153(19) 0.0381(8) Uani 1 1 d . . . . .
C00F C 0.0205(4) 0.1960(2) 0.5888(2) 0.0403(9) Uani 1 1 d . . . . .
C00G C 0.1359(4) 0.0968(2) 0.64665(19) 0.0381(8) Uani 1 1 d . . . . .
C00H C 0.4853(4) 0.41317(19) 0.73985(19) 0.0352(8) Uani 1 1 d . . . . .
C00I C -0.1402(4) 0.2588(2) 0.8272(2) 0.0382(8) Uani 1 1 d . . . . .
C00J C -0.0730(3) 0.1711(2) 0.6519(2) 0.0380(8) Uani 1 1 d . . . . .
C00K C 0.1501(4) 0.1542(2) 0.59588(19) 0.0383(8) Uani 1 1 d . . . . .
C00L C -0.0022(4) 0.09795(19) 0.6783(2) 0.0396(8) Uani 1 1 d . . . . .
C00M C 0.5848(4) 0.3689(2) 0.6947(2) 0.0435(9) Uani 1 1 d . . . . .
H00A H 0.654039 0.347738 0.726461 0.052 Uiso 1 1 calc R U . . .
H00C H 0.629529 0.402604 0.660514 0.052 Uiso 1 1 calc R U . . .
C00N C -0.0451(4) 0.3122(2) 0.8031(2) 0.0406(9) Uani 1 1 d . . . . .
C00O C 0.4176(3) 0.4792(2) 0.7255(2) 0.0363(8) Uani 1 1 d . . . . .
C00P C 0.6400(4) 0.5433(2) 0.6026(2) 0.0442(9) Uani 1 1 d . . . . .
C00Q C 0.4196(4) 0.5350(2) 0.6624(2) 0.0383(8) Uani 1 1 d . . . . .
C00R C 0.6359(4) 0.6014(2) 0.6540(2) 0.0455(9) Uani 1 1 d . . . . .
C00S C 0.2717(4) 0.1653(2) 0.5590(2) 0.0488(10) Uani 1 1 d . . . . .
H00S H 0.282047 0.204278 0.525444 0.059 Uiso 1 1 calc R U . . .
C00T C 0.5006(4) 0.6047(2) 0.6876(2) 0.0442(9) Uani 1 1 d . . . . .
C00U C 0.5167(4) 0.3055(2) 0.6526(2) 0.0472(9) Uani 1 1 d . . . . .
H00D H 0.476504 0.269929 0.686614 0.057 Uiso 1 1 calc R U . . .
H00E H 0.444518 0.326035 0.622408 0.057 Uiso 1 1 calc R U . . .
C00V C 0.5048(4) 0.5070(2) 0.5982(2) 0.0429(9) Uani 1 1 d . . . . .
C00W C -0.2002(4) 0.2634(2) 0.8966(2) 0.0491(10) Uani 1 1 d . . . . .
H00W H -0.262578 0.227470 0.912583 0.059 Uiso 1 1 calc R U . . .
C00X C 0.2412(4) 0.0468(2) 0.6607(2) 0.0510(10) Uani 1 1 d . . . . .
H00X H 0.231077 0.007476 0.693998 0.061 Uiso 1 1 calc R U . . .
C00Y C -0.0111(5) 0.3725(2) 0.8488(2) 0.0551(11) Uani 1 1 d . . . . .
H00Y H 0.051294 0.408896 0.833891 0.066 Uiso 1 1 calc R U . . .
C00Z C 0.3333(5) 0.3832(3) 0.9512(2) 0.0602(12) Uani 1 1 d . . . . .
H00Z H 0.298427 0.379825 0.998316 0.072 Uiso 1 1 calc R U . . .
C010 C 0.3618(4) 0.0576(3) 0.6233(3) 0.0596(12) Uani 1 1 d . . . . .
H010 H 0.434187 0.024802 0.631385 0.071 Uiso 1 1 calc R U . . .
C011 C 0.2974(4) 0.4434(2) 0.9082(2) 0.0509(10) Uani 1 1 d . . . . .
H011 H 0.239065 0.480948 0.925023 0.061 Uiso 1 1 calc R U . . .
C012 C 0.3769(4) 0.1160(3) 0.5743(3) 0.0591(12) Uani 1 1 d . . . . .
H012 H 0.460076 0.122476 0.550908 0.071 Uiso 1 1 calc R U . . .
C013 C 0.4767(5) 0.3298(2) 0.8567(2) 0.0530(11) Uani 1 1 d . . . . .
H013 H 0.535294 0.292061 0.840575 0.064 Uiso 1 1 calc R U . . .
C014 C 0.0972(4) 0.3355(2) 0.6867(2) 0.0470(10) Uani 1 1 d . . . . .
H01A H 0.139432 0.303093 0.650542 0.056 Uiso 1 1 calc R U . . .
H01B H 0.168342 0.355120 0.718242 0.056 Uiso 1 1 calc R U . . .
C015 C -0.1630(5) 0.3232(3) 0.9399(2) 0.0597(12) Uani 1 1 d . . . . .
H015 H -0.200111 0.327665 0.986421 0.072 Uiso 1 1 calc R U . . .
C016 C -0.0716(6) 0.3768(3) 0.9157(3) 0.0650(13) Uani 1 1 d . . . . .
H016 H -0.050492 0.417233 0.946106 0.078 Uiso 1 1 calc R U . . .
C017 C 0.0259(5) 0.4006(2) 0.6487(3) 0.0645(13) Uani 1 1 d . . . . .
H01C H -0.042258 0.380453 0.615657 0.077 Uiso 1 1 calc R U . . .
H01D H -0.020726 0.431006 0.684986 0.077 Uiso 1 1 calc R U . . .
C018 C 0.7576(5) 0.5277(3) 0.5638(3) 0.0676(14) Uani 1 1 d . . . . .
H018 H 0.761125 0.488486 0.530108 0.081 Uiso 1 1 calc R U . . .
C019 C 0.4201(5) 0.3271(3) 0.9262(2) 0.0636(13) Uani 1 1 d . . . . .
H019 H 0.441026 0.286770 0.956722 0.076 Uiso 1 1 calc R U . . .
C01A C 0.7497(5) 0.6461(3) 0.6662(3) 0.0701(14) Uani 1 1 d . . . . .
H01E H 0.747343 0.685115 0.700164 0.084 Uiso 1 1 calc R U . . .
C01B C 0.8692(5) 0.5728(4) 0.5771(4) 0.090(2) Uani 1 1 d . . . . .
H01F H 0.949636 0.563825 0.551797 0.108 Uiso 1 1 calc R U . . .
C01C C 0.8641(6) 0.6315(4) 0.6275(3) 0.0881(19) Uani 1 1 d . . . . .
H01G H 0.940873 0.661312 0.634787 0.106 Uiso 1 1 calc R U . . .
O01D O 0.2492(8) 0.3751(4) 0.5153(3) 0.161(2) Uani 1 1 d G . . . .
H01H H 0.241449 0.355820 0.472950 0.241 Uiso 1 1 d G U . . .
H01I H 0.320422 0.402118 0.512768 0.241 Uiso 1 1 d DG U . . .

loop_
_atom_site_aniso_label
_atom_site_aniso_U_11
_atom_site_aniso_U_22
_atom_site_aniso_U_33
_atom_site_aniso_U_23
_atom_site_aniso_U_13
_atom_site_aniso_U_12
O001 0.0318(13) 0.0527(15) 0.0675(18) -0.0152(15) -0.0020(13) -0.0008(12)
O002 0.0556(18) 0.0390(15) 0.080(2) 0.0056(15) 0.0214(16) -0.0033(14)
O003 0.0532(17) 0.0647(18) 0.0503(16) 0.0138(15) -0.0020(14) 0.0107(15)
O004 0.0379(15) 0.0483(15) 0.076(2) 0.0246(16) -0.0042(14) 0.0052(13)
O005 0.070(2) 0.0685(19) 0.0492(17) -0.0149(16) -0.0023(16) 0.0246(17)
N006 0.0431(17) 0.0350(16) 0.0454(17) -0.0026(14) 0.0083(15) -0.0096(14)
N007 0.0389(17) 0.0382(17) 0.0483(18) 0.0065(15) 0.0113(15) 0.0090(14)
O008 0.092(2) 0.0612(19) 0.0515(18) -0.0056(16) -0.0051(18) -0.0085(18)
O009 0.086(2) 0.0387(16) 0.081(2) -0.0065(16) 0.0210(19) -0.0013(16)
C00A 0.0365(19) 0.0341(18) 0.0375(19) 0.0037(16) -0.0046(15) -0.0037(15)
O00B 0.095(3) 0.067(2) 0.090(3) 0.028(2) 0.000(2) -0.030(2)
C00C 0.0315(18) 0.039(2) 0.043(2) 0.0050(17) 0.0010(16) -0.0054(16)
C00D 0.0317(18) 0.0347(18) 0.045(2) 0.0021(16) 0.0017(16) 0.0007(15)
C00E 0.0341(18) 0.0344(19) 0.046(2) 0.0029(16) -0.0008(17) -0.0024(16)
C00F 0.039(2) 0.042(2) 0.040(2) -0.0013(17) -0.0006(17) 0.0011(17)
C00G 0.0364(19) 0.0386(19) 0.0392(19) -0.0045(17) -0.0029(16) 0.0019(16)
C00H 0.0361(18) 0.0296(17) 0.0399(19) 0.0000(15) -0.0032(16) 0.0011(15)
C00I 0.0368(19) 0.0326(18) 0.045(2) 0.0005(16) -0.0021(17) 0.0038(15)
C00J 0.0305(18) 0.0367(19) 0.047(2) -0.0073(17) 0.0038(16) -0.0007(15)
C00K 0.0330(18) 0.044(2) 0.0376(19) -0.0049(17) 0.0028(16) -0.0002(16)
C00L 0.0390(19) 0.0335(18) 0.046(2) -0.0040(17) 0.0064(18) -0.0043(17)
C00M 0.039(2) 0.041(2) 0.050(2) 0.0064(18) -0.0029(18) 0.0063(17)
C00N 0.038(2) 0.0336(19) 0.050(2) -0.0001(17) -0.0023(17) 0.0007(15)
C00O 0.0319(18) 0.0345(18) 0.042(2) 0.0062(16) 0.0027(16) -0.0002(16)
C00P 0.043(2) 0.045(2) 0.045(2) 0.0180(19) 0.0078(18) 0.0010(18)
C00Q 0.0324(18) 0.0353(18) 0.047(2) 0.0109(16) 0.0016(16) 0.0024(15)
C00R 0.040(2) 0.046(2) 0.050(2) 0.017(2) -0.0050(18) -0.0061(18)
C00S 0.042(2) 0.056(2) 0.049(2) 0.000(2) 0.0076(19) -0.003(2)
C00T 0.055(2) 0.0331(19) 0.045(2) 0.0084(17) 0.0025(19) 0.0006(18)
C00U 0.053(2) 0.039(2) 0.050(2) -0.0019(18) 0.007(2) 0.0042(18)
C00V 0.051(2) 0.0365(19) 0.041(2) 0.0103(17) 0.0016(19) 0.0003(18)
C00W 0.049(2) 0.052(2) 0.047(2) 0.003(2) 0.0084(19) 0.005(2)
C00X 0.049(2) 0.049(2) 0.055(2) -0.001(2) -0.003(2) 0.0107(19)
C00Y 0.062(3) 0.045(2) 0.058(3) -0.008(2) -0.010(2) -0.009(2)
C00Z 0.058(3) 0.078(3) 0.045(2) 0.007(2) 0.003(2) -0.008(2)
C010 0.036(2) 0.069(3) 0.073(3) -0.004(3) -0.007(2) 0.017(2)
C011 0.044(2) 0.060(2) 0.048(2) 0.000(2) 0.0068(19) -0.005(2)
C012 0.032(2) 0.078(3) 0.068(3) -0.004(3) 0.009(2) 0.003(2)
C013 0.062(3) 0.042(2) 0.055(3) 0.008(2) -0.008(2) 0.005(2)
C014 0.045(2) 0.044(2) 0.051(2) 0.0027(19) 0.0010(19) -0.0162(19)
C015 0.074(3) 0.063(3) 0.042(2) -0.009(2) 0.004(2) 0.011(3)
C016 0.083(3) 0.058(3) 0.054(3) -0.013(2) -0.005(3) -0.003(3)
C017 0.061(3) 0.051(2) 0.082(3) 0.021(2) -0.007(3) -0.015(2)
C018 0.057(3) 0.073(3) 0.073(3) 0.030(3) 0.026(3) 0.019(3)
C019 0.078(3) 0.063(3) 0.050(3) 0.024(2) -0.007(2) -0.001(3)
C01A 0.066(3) 0.075(3) 0.070(3) 0.020(3) -0.013(3) -0.028(3)
C01B 0.040(3) 0.114(5) 0.115(5) 0.059(4) 0.022(3) 0.014(3)
C01C 0.045(3) 0.112(5) 0.107(5) 0.044(4) -0.013(3) -0.025(3)
O01D 0.155(6) 0.197(6) 0.129(4) -0.037(5) 0.030(4) -0.013(4)

loop_
_atom_type_symbol
_atom_type_description
_atom_type_scat_dispersion_real
_atom_type_scat_dispersion_imag
_atom_type_scat_source
C C 0.0033 0.0016 'International Tables Vol C Tables 4.2.6.8 and 6.1.1.4'
H H 0.0000 0.0000 'International Tables Vol C Tables 4.2.6.8 and 6.1.1.4'
N N 0.0061 0.0033 'International Tables Vol C Tables 4.2.6.8 and 6.1.1.4'
O O 0.0106 0.0060 'International Tables Vol C Tables 4.2.6.8 and 6.1.1.4'

loop_
_geom_angle_atom_site_label_1
_geom_angle_atom_site_label_2
_geom_angle_atom_site_label_3
_geom_angle
_geom_angle_site_symmetry_1
_geom_angle_site_symmetry_3
_geom_angle_publ_flag
C00J O001 H001 109.5 . . ?
C00Q O004 H004 109.5 . . ?
C00U O005 H005 109.5 . . ?
C00D N006 H006 125.3 . . ?
C00I N006 H006 125.3 . . ?
C00I N006 C00D 109.3(3) . . ?
C00C N007 H007 125.3 . . ?
C00O N007 H007 125.3 . . ?
C00O N007 C00C 109.4(3) . . ?
C00C C00A C00H 108.1(3) . . ?
C013 C00A C00C 118.7(3) . . ?
C013 C00A C00H 133.2(4) . . ?
C017 O00B H00B 109.5 . . ?
N007 C00C C00A 106.8(3) . . ?
N007 C00C C011 130.1(4) . . ?
C011 C00C C00A 123.0(3) . . ?
N006 C00D C00E 109.5(3) . . ?
N006 C00D C00J 116.7(3) . . ?
C00E C00D C00J 133.8(3) . . ?
C00D C00E C00N 105.7(3) . . ?
C00D C00E C014 131.1(3) . . ?
C00N C00E C014 123.1(3) . . ?
O003 C00F C00J 124.8(3) . . ?
O003 C00F C00K 127.2(4) . . ?
C00K C00F C00J 107.7(3) . . ?
C00K C00G C00L 110.3(3) . . ?
C00K C00G C00X 121.3(4) . . ?
C00X C00G C00L 128.4(4) . . ?
C00A C00H C00M 123.3(3) . . ?
C00O C00H C00A 105.6(3) . . ?
C00O C00H C00M 131.0(3) . . ?
N006 C00I C00N 107.8(3) . . ?
N006 C00I C00W 130.4(4) . . ?
C00N C00I C00W 121.8(4) . . ?
O001 C00J C00D 111.6(3) . . ?
O001 C00J C00F 113.7(3) . . ?
O001 C00J C00L 108.4(3) . . ?
C00D C00J C00F 113.6(3) . . ?
C00D C00J C00L 106.9(3) . . ?
C00F C00J C00L 101.9(3) . . ?
C00G C00K C00F 109.9(3) . . ?
C00G C00K C00S 121.2(4) . . ?
C00S C00K C00F 129.0(4) . . ?
O002 C00L C00G 128.1(4) . . ?
O002 C00L C00J 124.3(3) . . ?
C00G C00L C00J 107.6(3) . . ?
C00H C00M H00A 109.2 . . ?
C00H C00M H00C 109.2 . . ?
C00H C00M C00U 112.2(3) . . ?
H00A C00M H00C 107.9 . . ?
C00U C00M H00A 109.2 . . ?
C00U C00M H00C 109.2 . . ?
C00I C00N C00E 107.6(3) . . ?
C00Y C00N C00E 133.2(4) . . ?
C00Y C00N C00I 119.2(4) . . ?
N007 C00O C00H 110.1(3) . . ?
N007 C00O C00Q 115.9(3) . . ?
C00H C00O C00Q 133.9(3) . . ?
C00R C00P C00V 109.4(3) . . ?
C018 C00P C00R 121.1(4) . . ?
C018 C00P C00V 129.5(4) . . ?
O004 C00Q C00O 112.5(3) . . ?
O004 C00Q C00T 107.0(3) . . ?
O004 C00Q C00V 114.5(3) . . ?
C00O C00Q C00T 107.5(3) . . ?
C00O C00Q C00V 112.4(3) . . ?
C00V C00Q C00T 102.0(3) . . ?
C00P C00R C00T 109.8(3) . . ?
C01A C00R C00P 120.4(4) . . ?
C01A C00R C00T 129.8(4) . . ?
C00K C00S H00S 121.4 . . ?
C012 C00S C00K 117.2(4) . . ?
C012 C00S H00S 121.4 . . ?
O009 C00T C00Q 124.0(4) . . ?
O009 C00T C00R 127.9(4) . . ?
C00R C00T C00Q 108.1(3) . . ?
O005 C00U C00M 110.3(3) . . ?
O005 C00U H00D 109.6 . . ?
O005 C00U H00E 109.6 . . ?
C00M C00U H00D 109.6 . . ?
C00M C00U H00E 109.6 . . ?
H00D C00U H00E 108.1 . . ?
O008 C00V C00P 126.4(4) . . ?
O008 C00V C00Q 125.4(4) . . ?
C00P C00V C00Q 108.0(3) . . ?
C00I C00W H00W 121.5 . . ?
C015 C00W C00I 117.1(4) . . ?
C015 C00W H00W 121.5 . . ?
C00G C00X H00X 121.3 . . ?
C010 C00X C00G 117.3(4) . . ?
C010 C00X H00X 121.3 . . ?
C00N C00Y H00Y 120.8 . . ?
C016 C00Y C00N 118.4(4) . . ?
C016 C00Y H00Y 120.8 . . ?
C011 C00Z H00Z 119.1 . . ?
C011 C00Z C019 121.7(4) . . ?
C019 C00Z H00Z 119.1 . . ?
C00X C010 H010 119.4 . . ?
C012 C010 C00X 121.3(4) . . ?
C012 C010 H010 119.4 . . ?
C00C C011 H011 121.6 . . ?
C00Z C011 C00C 116.8(4) . . ?
C00Z C011 H011 121.6 . . ?
C00S C012 H012 119.1 . . ?
C010 C012 C00S 121.7(4) . . ?
C010 C012 H012 119.1 . . ?
C00A C013 H013 120.9 . . ?
C019 C013 C00A 118.1(4) . . ?
C019 C013 H013 120.9 . . ?
C00E C014 H01A 109.5 . . ?
C00E C014 H01B 109.5 . . ?
C00E C014 C017 110.8(3) . . ?
H01A C014 H01B 108.1 . . ?
C017 C014 H01A 109.5 . . ?
C017 C014 H01B 109.5 . . ?
C00W C015 H015 119.3 . . ?
C00W C015 C016 121.3(4) . . ?
C016 C015 H015 119.3 . . ?
C00Y C016 C015 122.2(4) . . ?
C00Y C016 H016 118.9 . . ?
C015 C016 H016 118.9 . . ?
O00B C017 C014 112.9(4) . . ?
O00B C017 H01C 109.0 . . ?
O00B C017 H01D 109.0 . . ?
C014 C017 H01C 109.0 . . ?
C014 C017 H01D 109.0 . . ?
H01C C017 H01D 107.8 . . ?
C00P C018 H018 121.4 . . ?
C01B C018 C00P 117.3(5) . . ?
C01B C018 H018 121.4 . . ?
C00Z C019 H019 119.2 . . ?
C013 C019 C00Z 121.6(4) . . ?
C013 C019 H019 119.2 . . ?
C00R C01A H01E 120.8 . . ?
C01C C01A C00R 118.4(5) . . ?
C01C C01A H01E 120.8 . . ?
C018 C01B H01F 119.3 . . ?
C018 C01B C01C 121.5(5) . . ?
C01C C01B H01F 119.3 . . ?
C01A C01C C01B 121.3(5) . . ?
C01A C01C H01G 119.4 . . ?
C01B C01C H01G 119.4 . . ?
H01H O01D H01I 104.6 . . ?

loop_
_geom_bond_atom_site_label_1
_geom_bond_atom_site_label_2
_geom_bond_distance
_geom_bond_site_symmetry_2
_geom_bond_publ_flag
O001 H001 0.8200 . ?
O001 C00J 1.410(4) . ?
O002 C00L 1.202(4) . ?
O003 C00F 1.214(4) . ?
O004 H004 0.8200 . ?
O004 C00Q 1.410(4) . ?
O005 H005 0.8200 . ?
O005 C00U 1.441(4) . ?
N006 H006 0.8600 . ?
N006 C00D 1.373(4) . ?
N006 C00I 1.361(4) . ?
N007 H007 0.8600 . ?
N007 C00C 1.373(4) . ?
N007 C00O 1.371(4) . ?
O008 C00V 1.210(5) . ?
O009 C00T 1.208(4) . ?
C00A C00C 1.404(5) . ?
C00A C00H 1.433(5) . ?
C00A C013 1.401(5) . ?
O00B H00B 0.8200 . ?
O00B C017 1.418(5) . ?
C00C C011 1.391(5) . ?
C00D C00E 1.386(5) . ?
C00D C00J 1.504(5) . ?
C00E C00N 1.430(5) . ?
C00E C014 1.505(5) . ?
C00F C00J 1.540(5) . ?
C00F C00K 1.478(5) . ?
C00G C00K 1.384(5) . ?
C00G C00L 1.476(5) . ?
C00G C00X 1.387(5) . ?
C00H C00M 1.501(5) . ?
C00H C00O 1.371(5) . ?
C00I C00N 1.401(5) . ?
C00I C00W 1.402(5) . ?
C00J C00L 1.548(5) . ?
C00K C00S 1.386(5) . ?
C00M H00A 0.9700 . ?
C00M H00C 0.9700 . ?
C00M C00U 1.516(5) . ?
C00N C00Y 1.398(5) . ?
C00O C00Q 1.521(5) . ?
C00P C00R 1.395(6) . ?
C00P C00V 1.477(6) . ?
C00P C018 1.384(6) . ?
C00Q C00T 1.540(5) . ?
C00Q C00V 1.526(5) . ?
C00R C00T 1.465(6) . ?
C00R C01A 1.388(6) . ?
C00S H00S 0.9300 . ?
C00S C012 1.381(6) . ?
C00U H00D 0.9700 . ?
C00U H00E 0.9700 . ?
C00W H00W 0.9300 . ?
C00W C015 1.372(6) . ?
C00X H00X 0.9300 . ?
C00X C010 1.382(6) . ?
C00Y H00Y 0.9300 . ?
C00Y C016 1.364(6) . ?
C00Z H00Z 0.9300 . ?
C00Z C011 1.372(6) . ?
C00Z C019 1.387(7) . ?
C010 H010 0.9300 . ?
C010 C012 1.378(6) . ?
C011 H011 0.9300 . ?
C012 H012 0.9300 . ?
C013 H013 0.9300 . ?
C013 C019 1.389(6) . ?
C014 H01A 0.9700 . ?
C014 H01B 0.9700 . ?
C014 C017 1.518(6) . ?
C015 H015 0.9300 . ?
C015 C016 1.380(7) . ?
C016 H016 0.9300 . ?
C017 H01C 0.9700 . ?
C017 H01D 0.9700 . ?
C018 H018 0.9300 . ?
C018 C01B 1.378(8) . ?
C019 H019 0.9300 . ?
C01A H01E 0.9300 . ?
C01A C01C 1.354(8) . ?
C01B H01F 0.9300 . ?
C01B C01C 1.391(8) . ?
C01C H01G 0.9300 . ?
O01D H01H 0.8497 . ?
O01D H01I 0.8492 . ?

loop_
_geom_torsion_atom_site_label_1
_geom_torsion_atom_site_label_2
_geom_torsion_atom_site_label_3
_geom_torsion_atom_site_label_4
_geom_torsion
_geom_torsion_site_symmetry_1
_geom_torsion_site_symmetry_2
_geom_torsion_site_symmetry_3
_geom_torsion_site_symmetry_4
_geom_torsion_publ_flag
O001 C00J C00L O002 -44.4(5) . . . . ?
O001 C00J C00L C00G 135.2(3) . . . . ?
O003 C00F C00J O001 42.9(5) . . . . ?
O003 C00F C00J C00D -86.1(5) . . . . ?
O003 C00F C00J C00L 159.3(4) . . . . ?
O003 C00F C00K C00G -163.5(4) . . . . ?
O003 C00F C00K C00S 15.5(7) . . . . ?
O004 C00Q C00T O009 44.4(5) . . . . ?
O004 C00Q C00T C00R -135.5(3) . . . . ?
O004 C00Q C00V O008 -45.7(5) . . . . ?
O004 C00Q C00V C00P 131.2(3) . . . . ?
N006 C00D C00E C00N -0.3(4) . . . . ?
N006 C00D C00E C014 -177.7(4) . . . . ?
N006 C00D C00J O001 49.1(4) . . . . ?
N006 C00D C00J C00F 179.3(3) . . . . ?
N006 C00D C00J C00L -69.2(4) . . . . ?
N006 C00I C00N C00E -0.3(4) . . . . ?
N006 C00I C00N C00Y 179.8(3) . . . . ?
N006 C00I C00W C015 179.4(4) . . . . ?
N007 C00C C011 C00Z -178.1(4) . . . . ?
N007 C00O C00Q O004 -46.5(4) . . . . ?
N007 C00O C00Q C00T 71.1(4) . . . . ?
N007 C00O C00Q C00V -177.5(3) . . . . ?
C00A C00C C011 C00Z -1.2(6) . . . . ?
C00A C00H C00M C00U 84.4(4) . . . . ?
C00A C00H C00O N007 1.0(4) . . . . ?
C00A C00H C00O C00Q 176.3(4) . . . . ?
C00A C013 C019 C00Z -0.5(7) . . . . ?
C00C N007 C00O C00H -0.4(4) . . . . ?
C00C N007 C00O C00Q -176.7(3) . . . . ?
C00C C00A C00H C00M 178.7(3) . . . . ?
C00C C00A C00H C00O -1.2(4) . . . . ?
C00C C00A C013 C019 -0.8(6) . . . . ?
C00D N006 C00I C00N 0.1(4) . . . . ?
C00D N006 C00I C00W -178.7(4) . . . . ?
C00D C00E C00N C00I 0.4(4) . . . . ?
C00D C00E C00N C00Y -179.7(4) . . . . ?
C00D C00E C014 C017 95.7(5) . . . . ?
C00D C00J C00L O002 75.9(4) . . . . ?
C00D C00J C00L C00G -104.4(3) . . . . ?
C00E C00D C00J O001 -134.4(4) . . . . ?
C00E C00D C00J C00F -4.3(6) . . . . ?
C00E C00D C00J C00L 107.3(4) . . . . ?
C00E C00N C00Y C016 -179.5(4) . . . . ?
C00E C014 C017 O00B 177.0(4) . . . . ?
C00F C00J C00L O002 -164.6(4) . . . . ?
C00F C00J C00L C00G 15.0(3) . . . . ?
C00F C00K C00S C012 -177.8(4) . . . . ?
C00G C00K C00S C012 1.0(6) . . . . ?
C00G C00X C010 C012 0.3(6) . . . . ?
C00H C00A C00C N007 1.0(4) . . . . ?
C00H C00A C00C C011 -176.5(4) . . . . ?
C00H C00A C013 C019 176.9(4) . . . . ?
C00H C00M C00U O005 177.0(3) . . . . ?
C00H C00O C00Q O004 138.4(4) . . . . ?
C00H C00O C00Q C00T -104.1(5) . . . . ?
C00H C00O C00Q C00V 7.4(6) . . . . ?
C00I N006 C00D C00E 0.1(4) . . . . ?
C00I N006 C00D C00J 177.3(3) . . . . ?
C00I C00N C00Y C016 0.4(6) . . . . ?
C00I C00W C015 C016 0.7(7) . . . . ?
C00J C00D C00E C00N -176.9(4) . . . . ?
C00J C00D C00E C014 5.6(7) . . . . ?
C00J C00F C00K C00G 11.6(4) . . . . ?
C00J C00F C00K C00S -169.4(4) . . . . ?
C00K C00F C00J O001 -132.3(3) . . . . ?
C00K C00F C00J C00D 98.6(3) . . . . ?
C00K C00F C00J C00L -15.9(3) . . . . ?
C00K C00G C00L O002 170.6(4) . . . . ?
C00K C00G C00L C00J -9.0(4) . . . . ?
C00K C00G C00X C010 1.5(6) . . . . ?
C00K C00S C012 C010 0.8(6) . . . . ?
C00L C00G C00K C00F -1.6(4) . . . . ?
C00L C00G C00K C00S 179.3(3) . . . . ?
C00L C00G C00X C010 179.6(4) . . . . ?
C00M C00H C00O N007 -178.9(4) . . . . ?
C00M C00H C00O C00Q -3.5(7) . . . . ?
C00N C00E C014 C017 -81.4(5) . . . . ?
C00N C00I C00W C015 0.7(6) . . . . ?
C00N C00Y C016 C015 1.0(7) . . . . ?
C00O N007 C00C C00A -0.4(4) . . . . ?
C00O N007 C00C C011 176.9(4) . . . . ?
C00O C00H C00M C00U -95.8(5) . . . . ?
C00O C00Q C00T O009 -76.7(4) . . . . ?
C00O C00Q C00T C00R 103.4(3) . . . . ?
C00O C00Q C00V O008 84.3(5) . . . . ?
C00O C00Q C00V C00P -98.8(3) . . . . ?
C00P C00R C00T O009 -171.1(4) . . . . ?
C00P C00R C00T C00Q 8.7(4) . . . . ?
C00P C00R C01A C01C -0.5(7) . . . . ?
C00P C018 C01B C01C 0.1(7) . . . . ?
C00R C00P C00V O008 164.9(4) . . . . ?
C00R C00P C00V C00Q -11.9(4) . . . . ?
C00R C00P C018 C01B -1.1(6) . . . . ?
C00R C01A C01C C01B -0.6(8) . . . . ?
C00T C00Q C00V O008 -160.8(4) . . . . ?
C00T C00Q C00V C00P 16.1(4) . . . . ?
C00T C00R C01A C01C -179.7(4) . . . . ?
C00V C00P C00R C00T 1.9(4) . . . . ?
C00V C00P C00R C01A -177.5(4) . . . . ?
C00V C00P C018 C01B 177.5(4) . . . . ?
C00V C00Q C00T O009 164.8(4) . . . . ?
C00V C00Q C00T C00R -15.0(4) . . . . ?
C00W C00I C00N C00E 178.7(3) . . . . ?
C00W C00I C00N C00Y -1.2(6) . . . . ?
C00W C015 C016 C00Y -1.6(8) . . . . ?
C00X C00G C00K C00F 176.8(3) . . . . ?
C00X C00G C00K C00S -2.3(6) . . . . ?
C00X C00G C00L O002 -7.6(6) . . . . ?
C00X C00G C00L C00J 172.8(4) . . . . ?
C00X C010 C012 C00S -1.5(7) . . . . ?
C011 C00Z C019 C013 0.9(7) . . . . ?
C013 C00A C00C N007 179.2(3) . . . . ?
C013 C00A C00C C011 1.7(6) . . . . ?
C013 C00A C00H C00M 0.8(6) . . . . ?
C013 C00A C00H C00O -179.0(4) . . . . ?
C014 C00E C00N C00I 178.1(3) . . . . ?
C014 C00E C00N C00Y -2.0(7) . . . . ?
C018 C00P C00R C00T -179.2(4) . . . . ?
C018 C00P C00R C01A 1.4(6) . . . . ?
C018 C00P C00V O008 -13.8(7) . . . . ?
C018 C00P C00V C00Q 169.4(4) . . . . ?
C018 C01B C01C C01A 0.8(8) . . . . ?
C019 C00Z C011 C00C -0.1(7) . . . . ?
C01A C00R C00T O009 8.2(7) . . . . ?
C01A C00R C00T C00Q -171.9(4) . . . . ?
